data_7042490
loop_
_publ_author_name
'Yang, Jin'

_publ_section_title
;
 Synthesis of (NHC)Pd(salicylaldimine)Cl complexes through
 template-directed ortho-aromatic metaloxylation of NHC-palladacycles
 derived from arylimines.
;
_journal_issue 15
_journal_name_full 'Dalton transactions (Cambridge, England : 2003)'
_journal_page_first 5003
_journal_page_last 5007
_journal_paper_doi 10.1039/c7dt00007c
_journal_volume 46
_journal_year 2017
_chemical_formula_moiety 'C46 H58 Cl N3 Pd'
_chemical_formula_sum 'C46 H58 Cl N3 Pd'
_chemical_formula_weight 794.80
_chemical_name_systematic
; 
 ? 
;
_space_group_IT_number 14
_symmetry_cell_setting monoclinic
_symmetry_space_group_name_Hall '-P 2yn'
_symmetry_space_group_name_H-M 'P 1 21/n 1'
_atom_sites_solution_hydrogens geom
_atom_sites_solution_primary direct
_atom_sites_solution_secondary difmap
_audit_creation_method SHELXL-97
_audit_update_record
;
2016-12-30 deposited with the CCDC.
2017-03-15 downloaded from the CCDC.
;
_cell_angle_alpha 90.00
_cell_angle_beta 106.812(2)
_cell_angle_gamma 90.00
_cell_formula_units_Z 4
_cell_length_a 13.430(2)
_cell_length_b 15.494(3)
_cell_length_c 21.236(3)
_cell_measurement_reflns_used 9934
_cell_measurement_temperature 296(2)
_cell_measurement_theta_max 26.8733
_cell_measurement_theta_min 2.3361
_cell_volume 4230.0(12)
_computing_cell_refinement 'Bruker SMART'
_computing_data_collection 'Bruker SMART APEX II'
_computing_data_reduction 'Bruker SAINT'
_computing_molecular_graphics 'Bruker SHELXTL'
_computing_publication_material 'Bruker SHELXTL'
_computing_structure_refinement 'SHELXL-97 (Sheldrick, 2008)'
_computing_structure_solution 'SHELXS-97 (Sheldrick, 2008)'
_diffrn_ambient_temperature 296(2)
_diffrn_measured_fraction_theta_full 0.997
_diffrn_measured_fraction_theta_max 0.997
_diffrn_measurement_device_type 'Bruker APEX II area detector'
_diffrn_measurement_method '\w scans'
_diffrn_radiation_monochromator graphite
_diffrn_radiation_source 'fine-focus sealed tube'
_diffrn_radiation_type MoK\a
_diffrn_radiation_wavelength 0.71073
_diffrn_reflns_av_R_equivalents 0.0208
_diffrn_reflns_av_unetI/netI 0.0251
_diffrn_reflns_limit_h_max 15
_diffrn_reflns_limit_h_min -15
_diffrn_reflns_limit_k_max 16
_diffrn_reflns_limit_k_min -18
_diffrn_reflns_limit_l_max 17
_diffrn_reflns_limit_l_min -25
_diffrn_reflns_number 21212
_diffrn_reflns_theta_full 25.00
_diffrn_reflns_theta_max 25.00
_diffrn_reflns_theta_min 1.61
_exptl_absorpt_coefficient_mu 0.535
_exptl_absorpt_correction_T_max 0.9192
_exptl_absorpt_correction_T_min 0.8913
_exptl_absorpt_correction_type multi-scan
_exptl_absorpt_process_details SADABS
_exptl_crystal_colour yellow
_exptl_crystal_density_diffrn 1.248
_exptl_crystal_density_method 'not measured'
_exptl_crystal_description block
_exptl_crystal_F_000 1672
_exptl_crystal_size_max 0.22
_exptl_crystal_size_mid 0.18
_exptl_crystal_size_min 0.16
_refine_diff_density_max 0.257
_refine_diff_density_min -0.242
_refine_diff_density_rms 0.043
_refine_ls_extinction_method none
_refine_ls_goodness_of_fit_ref 1.034
_refine_ls_hydrogen_treatment constr
_refine_ls_matrix_type full
_refine_ls_number_parameters 472
_refine_ls_number_reflns 7432
_refine_ls_number_restraints 0
_refine_ls_restrained_S_all 1.034
_refine_ls_R_factor_all 0.0360
_refine_ls_R_factor_gt 0.0261
_refine_ls_shift/su_max 0.002
_refine_ls_shift/su_mean 0.000
_refine_ls_structure_factor_coef Fsqd
_refine_ls_weighting_details 'calc w=1/[\s^2^(Fo^2^)+(0.0344P)^2^+1.2684P] where P=(Fo^2^+2Fc^2^)/3'
_refine_ls_weighting_scheme calc
_refine_ls_wR_factor_gt 0.0636
_refine_ls_wR_factor_ref 0.0699
_reflns_number_gt 6207
_reflns_number_total 7432
_reflns_threshold_expression >2sigma(I)
_cod_data_source_file c7dt00007c2.cif
_cod_data_source_block 1d
_cod_depositor_comments
;
The following automatic conversions were performed:

'_symmetry_cell_setting' value 'Monoclinic' changed to 'monoclinic'
according to
/home/data/users/saulius/crontab/automatic-downloads/rss-feeds/RSC/lib/dictionaries/cif_core.dic
dictionary named 'cif_core.dic' version 2.4.2 from 2011-04-26.

'_exptl_absorpt_correction_type' value 'Multi-scan' changed to
'multi-scan' according to
/home/data/users/saulius/crontab/automatic-downloads/rss-feeds/RSC/lib/dictionaries/cif_core.dic
dictionary named 'cif_core.dic' version 2.4.2 from 2011-04-26.

Automatic conversion script
Id: cif_fix_values 4973 2017-02-22 13:04:09Z antanas 

 Adding full bibliography for 7042488--7042495.cif.
;
_cod_original_cell_volume 4230.1(12)
_cod_original_sg_symbol_H-M 'P 21/n'
_cod_database_code 7042490

loop_
_symmetry_equiv_pos_as_xyz
'x, y, z'
'-x+1/2, y+1/2, -z+1/2'
'-x, -y, -z'
'x-1/2, -y-1/2, z-1/2'

loop_
_atom_site_label
_atom_site_type_symbol
_atom_site_fract_x
_atom_site_fract_y
_atom_site_fract_z
_atom_site_U_iso_or_equiv
_atom_site_adp_type
_atom_site_occupancy
_atom_site_symmetry_multiplicity
_atom_site_calc_flag
_atom_site_refinement_flags
Pd1 Pd 0.525148(11) 0.287560(10) 0.199280(7) 0.03211(6) Uani 1 1 d .
Cl1 Cl 0.55693(5) 0.39585(4) 0.12918(3) 0.06235(19) Uani 1 1 d .
N1 N 0.29607(13) 0.32266(12) 0.14749(8) 0.0362(4) Uani 1 1 d .
N2 N 0.35855(12) 0.37765(11) 0.24460(8) 0.0325(4) Uani 1 1 d .
N3 N 0.66911(13) 0.22785(11) 0.20930(8) 0.0359(4) Uani 1 1 d .
C1 C 0.38674(14) 0.33397(13) 0.19637(9) 0.0314(4) Uani 1 1 d .
C2 C 0.21317(16) 0.35655(17) 0.16611(11) 0.0472(6) Uani 1 1 d .
H2 H 0.1436 0.3554 0.1415 0.057 Uiso 1 1 calc R
C3 C 0.25148(15) 0.39108(16) 0.22576(11) 0.0437(5) Uani 1 1 d .
H3 H 0.2137 0.4189 0.2502 0.052 Uiso 1 1 calc R
C4 C 0.28702(16) 0.29565(16) 0.08009(10) 0.0417(5) Uani 1 1 d .
C5 C 0.27569(19) 0.36100(18) 0.03292(12) 0.0549(6) Uani 1 1 d .
C6 C 0.2635(2) 0.3342(2) -0.03194(13) 0.0728(8) Uani 1 1 d .
H6 H 0.2561 0.3756 -0.0647 0.087 Uiso 1 1 calc R
C7 C 0.2623(2) 0.2489(2) -0.04818(13) 0.0753(9) Uani 1 1 d .
H7 H 0.2535 0.2331 -0.0917 0.090 Uiso 1 1 calc R
C8 C 0.2740(2) 0.1862(2) -0.00089(13) 0.0635(7) Uani 1 1 d .
H8 H 0.2739 0.1284 -0.0127 0.076 Uiso 1 1 calc R
C9 C 0.28615(17) 0.20797(16) 0.06478(11) 0.0458(6) Uani 1 1 d .
C10 C 0.2714(3) 0.45629(19) 0.04773(14) 0.0742(9) Uani 1 1 d .
H10 H 0.2975 0.4635 0.0955 0.089 Uiso 1 1 calc R
C11 C 0.1571(3) 0.4889(3) 0.02554(17) 0.1069(13) Uani 1 1 d .
H11A H 0.1291 0.4816 -0.0211 0.160 Uiso 1 1 calc R
H11B H 0.1553 0.5489 0.0364 0.160 Uiso 1 1 calc R
H11C H 0.1164 0.4563 0.0476 0.160 Uiso 1 1 calc R
C12 C 0.3394(3) 0.5117(2) 0.01668(19) 0.1125(14) Uani 1 1 d .
H12A H 0.4078 0.4870 0.0266 0.169 Uiso 1 1 calc R
H12B H 0.3441 0.5692 0.0342 0.169 Uiso 1 1 calc R
H12C H 0.3089 0.5136 -0.0301 0.169 Uiso 1 1 calc R
C13 C 0.2924(2) 0.13764(16) 0.11519(12) 0.0540(6) Uani 1 1 d .
H13 H 0.3160 0.1648 0.1587 0.065 Uiso 1 1 calc R
C14 C 0.1845(2) 0.1004(2) 0.10807(17) 0.0872(10) Uani 1 1 d .
H14A H 0.1380 0.1462 0.1113 0.131 Uiso 1 1 calc R
H14B H 0.1886 0.0591 0.1424 0.131 Uiso 1 1 calc R
H14C H 0.1592 0.0726 0.0661 0.131 Uiso 1 1 calc R
C15 C 0.3688(3) 0.0665(2) 0.11379(18) 0.0854(10) Uani 1 1 d .
H15A H 0.3447 0.0350 0.0733 0.128 Uiso 1 1 calc R
H15B H 0.3745 0.0280 0.1501 0.128 Uiso 1 1 calc R
H15C H 0.4356 0.0912 0.1171 0.128 Uiso 1 1 calc R
C16 C 0.43034(15) 0.42043(14) 0.30081(10) 0.0381(5) Uani 1 1 d .
C17 C 0.47734(16) 0.49720(17) 0.28845(12) 0.0468(6) Uani 1 1 d .
C18 C 0.54687(19) 0.53767(19) 0.34269(15) 0.0637(8) Uani 1 1 d .
H18 H 0.5810 0.5877 0.3365 0.076 Uiso 1 1 calc R
C19 C 0.5650(2) 0.5041(2) 0.40483(15) 0.0757(9) Uani 1 1 d .
H19 H 0.6123 0.5313 0.4400 0.091 Uiso 1 1 calc R
C20 C 0.5151(2) 0.4319(2) 0.41581(13) 0.0667(8) Uani 1 1 d .
H20 H 0.5279 0.4114 0.4586 0.080 Uiso 1 1 calc R
C21 C 0.44457(18) 0.38743(17) 0.36418(11) 0.0484(6) Uani 1 1 d .
C22 C 0.44929(18) 0.54056(17) 0.22154(13) 0.0540(6) Uani 1 1 d .
H22 H 0.4235 0.4959 0.1881 0.065 Uiso 1 1 calc R
C23 C 0.5409(2) 0.5859(2) 0.20628(16) 0.0774(9) Uani 1 1 d .
H23A H 0.5192 0.6077 0.1621 0.116 Uiso 1 1 calc R
H23B H 0.5967 0.5455 0.2107 0.116 Uiso 1 1 calc R
H23C H 0.5642 0.6328 0.2364 0.116 Uiso 1 1 calc R
C24 C 0.3613(2) 0.6054(2) 0.21628(17) 0.0819(9) Uani 1 1 d .
H24A H 0.3031 0.5765 0.2246 0.123 Uiso 1 1 calc R
H24B H 0.3405 0.6298 0.1729 0.123 Uiso 1 1 calc R
H24C H 0.3852 0.6505 0.2481 0.123 Uiso 1 1 calc R
C25 C 0.3855(2) 0.31128(17) 0.37988(12) 0.0581(7) Uani 1 1 d .
H25 H 0.3574 0.2789 0.3389 0.070 Uiso 1 1 calc R
C26 C 0.2919(3) 0.3427(2) 0.40207(15) 0.0794(9) Uani 1 1 d .
H26A H 0.3165 0.3736 0.4428 0.119 Uiso 1 1 calc R
H26B H 0.2515 0.2939 0.4081 0.119 Uiso 1 1 calc R
H26C H 0.2494 0.3802 0.3691 0.119 Uiso 1 1 calc R
C27 C 0.4523(3) 0.2491(2) 0.43011(15) 0.0914(11) Uani 1 1 d .
H27A H 0.5122 0.2329 0.4168 0.137 Uiso 1 1 calc R
H27B H 0.4125 0.1985 0.4328 0.137 Uiso 1 1 calc R
H27C H 0.4743 0.2766 0.4724 0.137 Uiso 1 1 calc R
C28 C 0.68390(16) 0.16105(14) 0.24615(10) 0.0399(5) Uani 1 1 d .
H28 H 0.7456 0.1300 0.2548 0.048 Uiso 1 1 calc R
C29 C 0.60215(15) 0.13480(14) 0.27427(10) 0.0365(5) Uani 1 1 d .
C30 C 0.51122(16) 0.18704(13) 0.25635(9) 0.0336(5) Uani 1 1 d .
C31 C 0.42875(17) 0.15750(15) 0.27807(10) 0.0415(5) Uani 1 1 d .
H31 H 0.3665 0.1880 0.2665 0.050 Uiso 1 1 calc R
C32 C 0.43681(19) 0.08386(16) 0.31656(11) 0.0487(6) Uani 1 1 d .
H32 H 0.3802 0.0668 0.3305 0.058 Uiso 1 1 calc R
C33 C 0.5269(2) 0.03538(16) 0.33455(11) 0.0501(6) Uani 1 1 d .
H33 H 0.5315 -0.0134 0.3608 0.060 Uiso 1 1 calc R
C34 C 0.61041(18) 0.06078(15) 0.31282(11) 0.0468(6) Uani 1 1 d .
H34 H 0.6715 0.0286 0.3239 0.056 Uiso 1 1 calc R
C35 C 0.74686(15) 0.25209(14) 0.17759(10) 0.0366(5) Uani 1 1 d .
C36 C 0.72589(17) 0.23335(15) 0.11051(11) 0.0431(5) Uani 1 1 d .
C37 C 0.80139(19) 0.25533(19) 0.08000(12) 0.0551(6) Uani 1 1 d .
H37 H 0.7898 0.2435 0.0355 0.066 Uiso 1 1 calc R
C38 C 0.8926(2) 0.29424(18) 0.11477(14) 0.0599(7) Uani 1 1 d .
H38 H 0.9427 0.3075 0.0938 0.072 Uiso 1 1 calc R
C39 C 0.91052(19) 0.31384(17) 0.18044(13) 0.0545(6) Uani 1 1 d .
H39 H 0.9724 0.3408 0.2030 0.065 Uiso 1 1 calc R
C40 C 0.83787(17) 0.29417(14) 0.21370(11) 0.0414(5) Uani 1 1 d .
C41 C 0.62612(18) 0.18849(18) 0.07227(12) 0.0551(7) Uani 1 1 d .
H41 H 0.5768 0.1938 0.0982 0.066 Uiso 1 1 calc R
C42 C 0.5759(2) 0.2310(3) 0.00564(15) 0.0926(12) Uani 1 1 d .
H42A H 0.5664 0.2914 0.0119 0.139 Uiso 1 1 calc R
H42B H 0.5096 0.2046 -0.0145 0.139 Uiso 1 1 calc R
H42C H 0.6201 0.2235 -0.0223 0.139 Uiso 1 1 calc R
C43 C 0.6447(3) 0.0928(2) 0.0652(2) 0.0990(12) Uani 1 1 d .
H43A H 0.5805 0.0655 0.0419 0.149 Uiso 1 1 calc R
H43B H 0.6708 0.0673 0.1080 0.149 Uiso 1 1 calc R
H43C H 0.6946 0.0852 0.0411 0.149 Uiso 1 1 calc R
C44 C 0.85545(19) 0.31851(17) 0.28579(12) 0.0508(6) Uani 1 1 d .
H44 H 0.8386 0.2676 0.3082 0.061 Uiso 1 1 calc R
C45 C 0.9686(2) 0.3434(2) 0.32131(15) 0.0838(10) Uani 1 1 d .
H45A H 1.0142 0.2976 0.3166 0.126 Uiso 1 1 calc R
H45B H 0.9761 0.3526 0.3671 0.126 Uiso 1 1 calc R
H45C H 0.9863 0.3953 0.3024 0.126 Uiso 1 1 calc R
C46 C 0.7824(2) 0.39090(19) 0.29293(14) 0.0691(8) Uani 1 1 d .
H46A H 0.7983 0.4424 0.2726 0.104 Uiso 1 1 calc R
H46B H 0.7912 0.4016 0.3387 0.104 Uiso 1 1 calc R
H46C H 0.7117 0.3742 0.2719 0.104 Uiso 1 1 calc R

loop_
_atom_site_aniso_label
_atom_site_aniso_U_11
_atom_site_aniso_U_22
_atom_site_aniso_U_33
_atom_site_aniso_U_23
_atom_site_aniso_U_13
_atom_site_aniso_U_12
Pd1 0.03151(9) 0.03486(10) 0.03204(10) 0.00301(7) 0.01246(7) 0.00483(7)
Cl1 0.0757(4) 0.0551(4) 0.0711(4) 0.0263(3) 0.0446(4) 0.0193(3)
N1 0.0331(9) 0.0417(10) 0.0317(9) -0.0009(8) 0.0059(7) 0.0015(8)
N2 0.0267(8) 0.0389(10) 0.0317(9) -0.0020(7) 0.0081(7) 0.0007(7)
N3 0.0343(9) 0.0381(11) 0.0376(10) -0.0001(8) 0.0139(8) 0.0034(8)
C1 0.0328(10) 0.0288(11) 0.0332(11) 0.0033(8) 0.0105(9) -0.0004(8)
C2 0.0281(11) 0.0654(17) 0.0454(14) -0.0032(12) 0.0064(10) 0.0030(11)
C3 0.0285(11) 0.0579(15) 0.0459(13) -0.0034(11) 0.0128(10) 0.0050(10)
C4 0.0375(11) 0.0537(15) 0.0313(11) -0.0008(10) 0.0061(9) 0.0004(10)
C5 0.0587(15) 0.0605(17) 0.0400(14) 0.0053(12) 0.0059(11) 0.0017(13)
C6 0.094(2) 0.083(2) 0.0400(15) 0.0113(14) 0.0157(15) 0.0027(18)
C7 0.095(2) 0.096(2) 0.0361(15) -0.0098(16) 0.0206(15) 0.001(2)
C8 0.0716(18) 0.0698(19) 0.0490(16) -0.0170(14) 0.0174(14) -0.0048(15)
C9 0.0423(12) 0.0536(16) 0.0392(13) -0.0079(11) 0.0083(10) -0.0038(11)
C10 0.107(2) 0.0589(19) 0.0449(16) 0.0094(13) 0.0038(16) 0.0073(17)
C11 0.139(3) 0.096(3) 0.076(2) 0.011(2) 0.016(2) 0.051(3)
C12 0.150(4) 0.079(3) 0.095(3) 0.036(2) 0.014(3) -0.012(2)
C13 0.0637(15) 0.0469(15) 0.0438(14) -0.0062(11) 0.0039(12) -0.0091(13)
C14 0.082(2) 0.099(3) 0.085(2) 0.0238(19) 0.0300(18) -0.0133(19)
C15 0.088(2) 0.056(2) 0.112(3) 0.0041(18) 0.028(2) 0.0064(17)
C16 0.0283(10) 0.0437(14) 0.0405(12) -0.0101(10) 0.0072(9) 0.0036(9)
C17 0.0305(11) 0.0540(16) 0.0552(15) -0.0127(11) 0.0112(10) -0.0012(10)
C18 0.0463(14) 0.069(2) 0.072(2) -0.0213(15) 0.0113(13) -0.0160(13)
C19 0.0562(17) 0.095(3) 0.062(2) -0.0308(18) -0.0037(14) -0.0102(17)
C20 0.0662(17) 0.083(2) 0.0411(15) -0.0115(14) 0.0005(13) 0.0049(16)
C21 0.0464(13) 0.0569(16) 0.0387(13) -0.0094(11) 0.0074(10) 0.0111(11)
C22 0.0496(14) 0.0500(16) 0.0649(17) -0.0042(12) 0.0203(13) -0.0136(12)
C23 0.076(2) 0.064(2) 0.104(3) -0.0096(17) 0.0449(19) -0.0263(15)
C24 0.0656(18) 0.080(2) 0.100(3) 0.0244(19) 0.0231(17) 0.0066(16)
C25 0.0837(19) 0.0550(17) 0.0367(13) -0.0025(11) 0.0191(13) 0.0003(14)
C26 0.095(2) 0.085(2) 0.069(2) 0.0013(17) 0.0415(18) -0.0082(18)
C27 0.131(3) 0.076(2) 0.0579(19) 0.0123(17) 0.0126(19) 0.014(2)
C28 0.0337(11) 0.0409(14) 0.0430(13) -0.0009(10) 0.0081(10) 0.0071(9)
C29 0.0385(11) 0.0368(12) 0.0322(11) -0.0005(9) 0.0072(9) 0.0011(9)
C30 0.0381(11) 0.0333(12) 0.0284(11) -0.0032(8) 0.0079(9) -0.0019(9)
C31 0.0413(12) 0.0442(14) 0.0399(12) -0.0017(10) 0.0132(10) -0.0007(10)
C32 0.0564(14) 0.0496(15) 0.0434(14) -0.0003(11) 0.0199(12) -0.0110(12)
C33 0.0692(16) 0.0403(14) 0.0400(13) 0.0064(10) 0.0144(12) -0.0059(12)
C34 0.0523(14) 0.0412(14) 0.0431(13) 0.0028(10) 0.0078(11) 0.0077(11)
C35 0.0337(11) 0.0353(12) 0.0428(12) 0.0019(10) 0.0140(9) 0.0050(9)
C36 0.0391(12) 0.0482(15) 0.0455(13) -0.0048(10) 0.0178(10) 0.0023(10)
C37 0.0541(15) 0.0709(18) 0.0472(14) -0.0096(13) 0.0259(12) -0.0039(13)
C38 0.0536(15) 0.0698(19) 0.0666(18) -0.0032(14) 0.0339(14) -0.0126(13)
C39 0.0436(13) 0.0578(17) 0.0625(17) -0.0012(13) 0.0159(12) -0.0133(12)
C40 0.0419(12) 0.0364(13) 0.0462(13) 0.0019(10) 0.0132(10) 0.0008(10)
C41 0.0444(13) 0.0762(19) 0.0483(15) -0.0183(13) 0.0191(11) -0.0081(12)
C42 0.0630(19) 0.154(4) 0.0533(19) -0.008(2) 0.0052(15) -0.011(2)
C43 0.078(2) 0.080(3) 0.136(3) -0.047(2) 0.027(2) -0.0236(19)
C44 0.0582(15) 0.0459(14) 0.0451(14) 0.0000(11) 0.0100(12) -0.0093(12)
C45 0.075(2) 0.101(3) 0.0615(19) -0.0114(18) -0.0020(15) -0.0217(18)
C46 0.093(2) 0.0601(19) 0.0577(17) -0.0140(13) 0.0272(16) -0.0025(16)

loop_
_atom_type_symbol
_atom_type_description
_atom_type_scat_dispersion_real
_atom_type_scat_dispersion_imag
_atom_type_scat_source
C C 0.0033 0.0016 'International Tables Vol C Tables 4.2.6.8 and 6.1.1.4'
H H 0.0000 0.0000 'International Tables Vol C Tables 4.2.6.8 and 6.1.1.4'
N N 0.0061 0.0033 'International Tables Vol C Tables 4.2.6.8 and 6.1.1.4'
Cl Cl 0.1484 0.1585 'International Tables Vol C Tables 4.2.6.8 and 6.1.1.4'
Pd Pd -0.9988 1.0072 'International Tables Vol C Tables 4.2.6.8 and 6.1.1.4'

loop_
_geom_angle_atom_site_label_1
_geom_angle_atom_site_label_2
_geom_angle_atom_site_label_3
_geom_angle
C1 Pd1 C30 92.86(8)
C1 Pd1 N3 173.72(7)
C30 Pd1 N3 80.87(8)
C1 Pd1 Cl1 93.53(6)
C30 Pd1 Cl1 173.23(6)
N3 Pd1 Cl1 92.75(5)
C1 N1 C2 110.35(17)
C1 N1 C4 125.81(17)
C2 N1 C4 122.73(17)
C1 N2 C3 110.18(17)
C1 N2 C16 125.19(16)
C3 N2 C16 123.41(17)
C28 N3 C35 119.35(17)
C28 N3 Pd1 113.25(14)
C35 N3 Pd1 127.34(13)
N1 C1 N2 104.70(16)
N1 C1 Pd1 126.97(14)
N2 C1 Pd1 128.12(14)
C3 C2 N1 107.54(18)
C2 C3 N2 107.21(19)
C9 C4 C5 123.0(2)
C9 C4 N1 120.0(2)
C5 C4 N1 117.0(2)
C4 C5 C6 116.5(3)
C4 C5 C10 124.0(2)
C6 C5 C10 119.5(2)
C7 C6 C5 121.6(3)
C6 C7 C8 120.7(3)
C7 C8 C9 120.9(3)
C4 C9 C8 117.3(2)
C4 C9 C13 122.7(2)
C8 C9 C13 119.9(2)
C5 C10 C12 113.2(3)
C5 C10 C11 110.3(3)
C12 C10 C11 110.3(3)
C15 C13 C9 114.2(2)
C15 C13 C14 110.7(2)
C9 C13 C14 110.2(2)
C21 C16 C17 123.0(2)
C21 C16 N2 119.6(2)
C17 C16 N2 117.24(19)
C18 C17 C16 116.9(2)
C18 C17 C22 119.8(2)
C16 C17 C22 123.1(2)
C19 C18 C17 120.7(3)
C20 C19 C18 121.2(3)
C19 C20 C21 121.7(3)
C16 C21 C20 116.4(2)
C16 C21 C25 124.2(2)
C20 C21 C25 119.3(2)
C17 C22 C24 109.7(2)
C17 C22 C23 113.8(2)
C24 C22 C23 109.6(2)
C21 C25 C27 114.0(3)
C21 C25 C26 110.3(2)
C27 C25 C26 110.7(2)
N3 C28 C29 118.47(19)
C34 C29 C30 122.8(2)
C34 C29 C28 122.05(19)
C30 C29 C28 115.07(19)
C31 C30 C29 115.31(19)
C31 C30 Pd1 132.33(16)
C29 C30 Pd1 112.27(14)
C32 C31 C30 122.0(2)
C33 C32 C31 121.5(2)
C32 C33 C34 118.8(2)
C33 C34 C29 119.6(2)
C40 C35 C36 122.7(2)
C40 C35 N3 119.92(19)
C36 C35 N3 117.38(19)
C37 C36 C35 117.6(2)
C37 C36 C41 120.7(2)
C35 C36 C41 121.69(19)
C38 C37 C36 120.9(2)
C37 C38 C39 120.5(2)
C38 C39 C40 121.4(2)
C39 C40 C35 116.9(2)
C39 C40 C44 121.7(2)
C35 C40 C44 121.4(2)
C43 C41 C36 110.8(2)
C43 C41 C42 111.7(3)
C36 C41 C42 112.5(2)
C46 C44 C40 111.3(2)
C46 C44 C45 109.9(2)
C40 C44 C45 113.4(2)

loop_
_geom_bond_atom_site_label_1
_geom_bond_atom_site_label_2
_geom_bond_distance
Pd1 C1 1.9773(19)
Pd1 C30 2.015(2)
Pd1 N3 2.0980(17)
Pd1 Cl1 2.3625(7)
N1 C1 1.364(2)
N1 C2 1.388(3)
N1 C4 1.462(3)
N2 C1 1.369(2)
N2 C3 1.392(2)
N2 C16 1.459(3)
N3 C28 1.278(3)
N3 C35 1.446(3)
C2 C3 1.334(3)
C4 C9 1.396(3)
C4 C5 1.401(3)
C5 C6 1.402(4)
C5 C10 1.514(4)
C6 C7 1.365(4)
C7 C8 1.374(4)
C8 C9 1.398(3)
C9 C13 1.513(3)
C10 C12 1.535(5)
C10 C11 1.554(5)
C13 C15 1.513(4)
C13 C14 1.525(4)
C16 C21 1.400(3)
C16 C17 1.407(3)
C17 C18 1.403(3)
C17 C22 1.517(3)
C18 C19 1.373(4)
C19 C20 1.359(4)
C20 C21 1.404(3)
C21 C25 1.512(4)
C22 C24 1.530(4)
C22 C23 1.531(3)
C25 C27 1.523(4)
C25 C26 1.543(4)
C28 C29 1.451(3)
C29 C34 1.395(3)
C29 C30 1.422(3)
C30 C31 1.395(3)
C31 C32 1.389(3)
C32 C33 1.381(3)
C33 C34 1.388(3)
C35 C40 1.402(3)
C35 C36 1.400(3)
C36 C37 1.394(3)
C36 C41 1.519(3)
C37 C38 1.373(4)
C38 C39 1.379(4)
C39 C40 1.394(3)
C40 C44 1.527(3)
C41 C43 1.518(4)
C41 C42 1.529(4)
C44 C46 1.527(4)
C44 C45 1.538(4)
